data_7030220
loop_
_publ_author_name
'Butsch, Katharina'
'Klein, Axel'
'Nitsche, Sara'
'Stirnat, Kathrin'
'Hawkett, Jonathon R.'
'McInnes, Eric J. L.'
'Bauer, Matthias'

_publ_section_title
;
 Generation and characterisation of the phenoxyl-radical containing Cu(II)
 complex [Cu(triaz)2]+ (triaz- = O,N chelating triazole-phenolate).
;
_journal_issue 37
_journal_name_full 'Dalton transactions (Cambridge, England : 2003)'
_journal_page_first 11464
_journal_page_last 11475
_journal_paper_doi 10.1039/c2dt31369c
_journal_volume 41
_journal_year 2012
_chemical_formula_moiety 'C40 H44 Cl2 Cu N6 O2'
_chemical_formula_sum 'C40 H44 Cl2 Cu N6 O2'
_chemical_formula_weight 775.26
_chemical_name_common
;
Bis((2,4-di-tertbutyl-6-chloro-2H-benzo(d) (1,2,3)triazol-
2yl)phenoxido) copper(ii)
;
_chemical_name_systematic
;
Bis{(2,4-di-tertbutyl-6-chloro-2H-benzo[d]
[1,2,3]triazol-2yl)phenoxido} copper(II)
;
_space_group_IT_number 2
_symmetry_cell_setting triclinic
_symmetry_space_group_name_Hall '-P 1'
_symmetry_space_group_name_H-M 'P -1'
_atom_sites_solution_hydrogens geom
_atom_sites_solution_primary direct
_atom_sites_solution_secondary difmap
_audit_creation_method SHELXL-97
_cell_angle_alpha 85.54(2)
_cell_angle_beta 82.776(19)
_cell_angle_gamma 80.878(18)
_cell_formula_units_Z 2
_cell_length_a 11.2379(16)
_cell_length_b 13.151(2)
_cell_length_c 13.648(2)
_cell_measurement_reflns_used 1475
_cell_measurement_temperature 293(2)
_cell_measurement_theta_max 47.1
_cell_measurement_theta_min 5.1
_cell_volume 1972.3(5)
_computing_cell_refinement 'X-AREA (STOE & Cie 2001)'
_computing_data_collection 'X-AREA (STOE & Cie 2001)'
_computing_data_reduction 'X-RED (STOE & Cie 2001)'
_computing_molecular_graphics 'SCHAKAL99 (E. Keller 1999)'
_computing_publication_material 'PLATON (A. L. Spek 1980-2004)'
_computing_structure_refinement 'SHELXL-97 (Sheldrick, 2008)'
_computing_structure_solution 'SHELXS-97 (Sheldrick, 1990)'
_diffrn_ambient_temperature 293(2)
_diffrn_measured_fraction_theta_full 0.941
_diffrn_measured_fraction_theta_max 0.941
_diffrn_measurement_device_type 'STOE IPDS II'
_diffrn_measurement_method 'w scans'
_diffrn_radiation_monochromator graphite
_diffrn_radiation_source 'fine-focus sealed tube'
_diffrn_radiation_type MoK\a
_diffrn_radiation_wavelength 0.71073
_diffrn_reflns_av_R_equivalents 0.1263
_diffrn_reflns_av_sigmaI/netI 0.2464
_diffrn_reflns_limit_h_max 13
_diffrn_reflns_limit_h_min -13
_diffrn_reflns_limit_k_max 15
_diffrn_reflns_limit_k_min -15
_diffrn_reflns_limit_l_max 16
_diffrn_reflns_limit_l_min -16
_diffrn_reflns_number 17796
_diffrn_reflns_theta_full 25.00
_diffrn_reflns_theta_max 25.00
_diffrn_reflns_theta_min 2.52
_exptl_absorpt_coefficient_mu 0.731
_exptl_absorpt_correction_type none
_exptl_crystal_colour 'green brown'
_exptl_crystal_density_diffrn 1.305
_exptl_crystal_density_method 'not measured'
_exptl_crystal_description needle
_exptl_crystal_F_000 810
_exptl_crystal_size_max 0.40
_exptl_crystal_size_mid 0.25
_exptl_crystal_size_min 0.20
_refine_diff_density_max 0.667
_refine_diff_density_min -0.874
_refine_diff_density_rms 0.068
_refine_ls_extinction_method none
_refine_ls_goodness_of_fit_ref 0.682
_refine_ls_hydrogen_treatment constr
_refine_ls_matrix_type full
_refine_ls_number_parameters 456
_refine_ls_number_reflns 6535
_refine_ls_number_restraints 2
_refine_ls_restrained_S_all 0.682
_refine_ls_R_factor_all 0.1843
_refine_ls_R_factor_gt 0.0660
_refine_ls_shift/su_max 0.025
_refine_ls_shift/su_mean 0.002
_refine_ls_structure_factor_coef Fsqd
_refine_ls_weighting_details 'calc w=1/[\s^2^(Fo^2^)+(0.1000P)^2^+0.0000P] where P=(Fo^2^+2Fc^2^)/3'
_refine_ls_weighting_scheme calc
_refine_ls_wR_factor_gt 0.1539
_refine_ls_wR_factor_ref 0.2041
_reflns_number_gt 2068
_reflns_number_total 6946
_reflns_threshold_expression >2\s(I)
_cod_data_source_file c2dt31369c.txt
_cod_data_source_block kbd54
_cod_original_sg_symbol_H-M P-1
_cod_database_code 7030220

loop_
_symmetry_equiv_pos_as_xyz
'x, y, z'
'-x, -y, -z'

loop_
_atom_site_label
_atom_site_type_symbol
_atom_site_fract_x
_atom_site_fract_y
_atom_site_fract_z
_atom_site_U_iso_or_equiv
_atom_site_adp_type
_atom_site_occupancy
_atom_site_symmetry_multiplicity
_atom_site_calc_flag
_atom_site_refinement_flags
Cu1 Cu 0.20710(9) 0.23471(9) 0.90892(8) 0.0531(3) Uani 1 1 d .
Cl1 Cl 0.0279(3) 0.0914(3) 1.3271(2) 0.0865(10) Uani 0.80 1 d P
Cl2 Cl 0.4914(3) -0.1082(3) 0.6630(3) 0.0891(10) Uani 0.80 1 d P
O1 O 0.1923(4) 0.2158(5) 0.7774(4) 0.0620(16) Uani 1 1 d .
O2 O 0.2080(4) 0.3072(5) 1.0196(4) 0.0577(15) Uani 1 1 d .
N1 N 0.0512(6) 0.1874(5) 0.9518(4) 0.0472(16) Uani 1 1 d .
N2 N -0.0269(6) 0.1651(5) 0.8912(5) 0.0482(16) Uani 1 1 d .
N3 N -0.1190(6) 0.1190(5) 0.9358(5) 0.0545(18) Uani 1 1 d .
N4 N 0.3830(5) 0.1821(5) 0.9076(5) 0.0491(17) Uani 1 1 d .
N5 N 0.4529(5) 0.2017(5) 0.9775(4) 0.0459(16) Uani 1 1 d .
N6 N 0.5584(6) 0.1396(5) 0.9774(5) 0.0521(17) Uani 1 1 d .
C1 C 0.5599(7) 0.0757(7) 0.9037(6) 0.051(2) Uani 1 1 d .
C2 C 0.6466(7) -0.0057(7) 0.8710(7) 0.064(2) Uani 1 1 d .
H2 H 0.7194 -0.0243 0.8982 0.077 Uiso 1 1 calc R
C3 C 0.6153(8) -0.0596(7) 0.7913(6) 0.075(3) Uani 1 1 d D
Cl4 Cl 0.7149(8) -0.1578(7) 0.7454(6) 0.0891(10) Uani 0.20 1 calc PRD
C4 C 0.5098(8) -0.0339(8) 0.7530(7) 0.062(2) Uani 1 1 d .
C5 C 0.4255(7) 0.0460(7) 0.7849(6) 0.057(2) Uani 1 1 d .
H5 H 0.3533 0.0635 0.7566 0.069 Uiso 1 1 calc R
C6 C 0.4504(7) 0.1013(7) 0.8617(6) 0.048(2) Uani 1 1 d .
C7 C 0.2995(6) 0.3300(6) 1.0631(6) 0.0459(19) Uani 1 1 d .
C8 C 0.2743(7) 0.4082(6) 1.1348(6) 0.048(2) Uani 1 1 d .
C9 C 0.3707(7) 0.4293(6) 1.1795(6) 0.049(2) Uani 1 1 d .
H9 H 0.3544 0.4795 1.2257 0.058 Uiso 1 1 calc R
C10 C 0.4905(7) 0.3809(6) 1.1608(6) 0.048(2) Uani 1 1 d .
C11 C 0.5133(7) 0.3062(6) 1.0927(6) 0.048(2) Uani 1 1 d .
H11 H 0.5917 0.2715 1.0784 0.058 Uiso 1 1 calc R
C12 C 0.4192(7) 0.2822(6) 1.0449(5) 0.0434(19) Uani 1 1 d .
C13 C 0.1471(7) 0.4713(7) 1.1571(6) 0.057(2) Uani 1 1 d .
C14 C 0.1190(9) 0.5421(8) 1.0645(7) 0.081(3) Uani 1 1 d .
H14A H 0.0357 0.5741 1.0729 0.121 Uiso 1 1 calc R
H14B H 0.1331 0.5018 1.0073 0.121 Uiso 1 1 calc R
H14C H 0.1707 0.5944 1.0558 0.121 Uiso 1 1 calc R
C15 C 0.0475(11) 0.4021(13) 1.1837(11) 0.139(3) Uani 1 1 d .
H15A H 0.0718 0.3502 1.2337 0.208 Uiso 1 1 calc R
H15B H 0.0358 0.3696 1.1257 0.208 Uiso 1 1 calc R
H15C H -0.0269 0.4435 1.2081 0.208 Uiso 1 1 calc R
C16 C 0.1413(9) 0.5392(8) 1.2429(7) 0.077(3) Uani 1 1 d .
H16A H 0.1717 0.4983 1.2983 0.116 Uiso 1 1 calc R
H16B H 0.0587 0.5694 1.2610 0.116 Uiso 1 1 calc R
H16C H 0.1898 0.5929 1.2236 0.116 Uiso 1 1 calc R
C17 C 0.5893(8) 0.4150(7) 1.2128(7) 0.061(2) Uani 1 1 d .
C18 C 0.5492(10) 0.4211(9) 1.3236(7) 0.088(3) Uani 1 1 d .
H18A H 0.4779 0.4717 1.3339 0.132 Uiso 1 1 calc R
H18B H 0.6131 0.4405 1.3554 0.132 Uiso 1 1 calc R
H18C H 0.5315 0.3550 1.3511 0.132 Uiso 1 1 calc R
C19 C 0.6104(11) 0.5230(9) 1.1676(9) 0.104(4) Uani 1 1 d .
H19A H 0.6382 0.5189 1.0984 0.156 Uiso 1 1 calc R
H19B H 0.6702 0.5473 1.2004 0.156 Uiso 1 1 calc R
H19C H 0.5356 0.5700 1.1759 0.156 Uiso 1 1 calc R
C20 C 0.7075(8) 0.3390(9) 1.1980(9) 0.092(4) Uani 1 1 d .
H20A H 0.6908 0.2700 1.2148 0.138 Uiso 1 1 calc R
H20B H 0.7638 0.3550 1.2398 0.138 Uiso 1 1 calc R
H20C H 0.7419 0.3444 1.1301 0.138 Uiso 1 1 calc R
C21 C -0.0995(7) 0.1099(6) 1.0317(6) 0.049(2) Uani 1 1 d .
C22 C -0.1662(8) 0.0664(7) 1.1162(7) 0.066(3) Uani 1 1 d .
H22 H -0.2364 0.0389 1.1114 0.079 Uiso 1 1 calc R
C23 C -0.1201(8) 0.0675(6) 1.2071(6) 0.069(3) Uani 1 1 d D
Cl3 Cl -0.1956(8) 0.0213(7) 1.3105(7) 0.0891(10) Uani 0.20 1 calc PRD
C24 C -0.0170(8) 0.1048(7) 1.2129(6) 0.057(2) Uani 1 1 d .
C25 C 0.0482(7) 0.1487(7) 1.1352(5) 0.050(2) Uani 1 1 d .
H25 H 0.1181 0.1755 1.1428 0.061 Uiso 1 1 calc R
C26 C 0.0051(7) 0.1519(6) 1.0430(6) 0.0468(19) Uani 1 1 d .
C27 C 0.0909(7) 0.2173(6) 0.7351(6) 0.050(2) Uani 1 1 d .
C28 C 0.0897(7) 0.2463(7) 0.6324(6) 0.052(2) Uani 1 1 d .
C29 C -0.0156(7) 0.2421(7) 0.5914(6) 0.061(2) Uani 1 1 d .
H29 H -0.0145 0.2574 0.5236 0.073 Uiso 1 1 calc R
C30 C -0.1231(7) 0.2169(7) 0.6426(6) 0.053(2) Uani 1 1 d .
C31 C -0.1203(7) 0.1908(7) 0.7416(6) 0.053(2) Uani 1 1 d .
H31 H -0.1894 0.1724 0.7791 0.064 Uiso 1 1 calc R
C32 C -0.0177(7) 0.1913(6) 0.7869(6) 0.045(2) Uani 1 1 d .
C33 C 0.2030(8) 0.2795(8) 0.5692(6) 0.066(3) Uani 1 1 d .
C34 C 0.2301(13) 0.3774(12) 0.6109(10) 0.144(7) Uani 1 1 d .
H34A H 0.2482 0.3623 0.6779 0.216 Uiso 1 1 calc R
H34B H 0.1606 0.4301 0.6096 0.216 Uiso 1 1 calc R
H34C H 0.2984 0.4009 0.5714 0.216 Uiso 1 1 calc R
C35 C 0.3107(10) 0.1988(13) 0.5674(9) 0.127(5) Uani 1 1 d .
H35A H 0.2879 0.1337 0.5563 0.191 Uiso 1 1 calc R
H35B H 0.3433 0.1941 0.6296 0.191 Uiso 1 1 calc R
H35C H 0.3709 0.2162 0.5151 0.191 Uiso 1 1 calc R
C36 C 0.1784(10) 0.3082(11) 0.4644(8) 0.111(5) Uani 1 1 d .
H36A H 0.2463 0.3360 0.4286 0.166 Uiso 1 1 calc R
H36B H 0.1069 0.3589 0.4637 0.166 Uiso 1 1 calc R
H36C H 0.1662 0.2479 0.4337 0.166 Uiso 1 1 calc R
C37 C -0.2381(10) 0.2230(9) 0.5935(7) 0.083(3) Uani 1 1 d .
C38 C -0.2373(11) 0.2857(13) 0.5017(11) 0.139(3) Uani 1 1 d .
H38A H -0.3056 0.2773 0.4690 0.208 Uiso 1 1 calc R
H38B H -0.1636 0.2647 0.4598 0.208 Uiso 1 1 calc R
H38C H -0.2422 0.3569 0.5153 0.208 Uiso 1 1 calc R
C39 C -0.2418(11) 0.1124(13) 0.5624(11) 0.139(3) Uani 1 1 d .
H39A H -0.2929 0.1161 0.5105 0.208 Uiso 1 1 calc R
H39B H -0.2735 0.0719 0.6183 0.208 Uiso 1 1 calc R
H39C H -0.1612 0.0809 0.5391 0.208 Uiso 1 1 calc R
C40 C -0.3506(11) 0.2384(14) 0.6644(11) 0.139(3) Uani 1 1 d .
H40A H -0.3662 0.3086 0.6831 0.208 Uiso 1 1 calc R
H40B H -0.3404 0.1929 0.7222 0.208 Uiso 1 1 calc R
H40C H -0.4178 0.2237 0.6337 0.208 Uiso 1 1 calc R

loop_
_atom_site_aniso_label
_atom_site_aniso_U_11
_atom_site_aniso_U_22
_atom_site_aniso_U_33
_atom_site_aniso_U_23
_atom_site_aniso_U_13
_atom_site_aniso_U_12
Cu1 0.0418(5) 0.0677(8) 0.0510(6) -0.0127(5) -0.0072(4) -0.0056(5)
Cl1 0.099(2) 0.111(3) 0.0509(18) -0.0010(17) -0.0151(16) -0.019(2)
Cl2 0.094(2) 0.089(3) 0.086(2) -0.0437(18) -0.0057(17) -0.004(2)
O1 0.045(3) 0.095(5) 0.049(3) -0.013(3) -0.007(3) -0.012(3)
O2 0.042(3) 0.071(4) 0.063(4) -0.029(3) -0.014(3) 0.000(3)
N1 0.053(4) 0.047(4) 0.042(4) -0.001(3) -0.016(3) -0.001(3)
N2 0.052(4) 0.047(4) 0.044(4) -0.006(3) -0.011(3) 0.001(4)
N3 0.051(4) 0.061(5) 0.052(4) -0.003(4) -0.002(3) -0.014(4)
N4 0.048(4) 0.056(5) 0.046(4) -0.008(3) -0.005(3) -0.011(4)
N5 0.042(4) 0.050(5) 0.045(4) -0.003(3) -0.008(3) -0.005(4)
N6 0.042(4) 0.054(5) 0.059(4) -0.010(4) -0.009(3) 0.003(4)
C1 0.042(4) 0.056(6) 0.056(5) -0.010(4) -0.006(4) -0.002(5)
C2 0.039(4) 0.071(7) 0.076(6) 0.003(5) -0.004(4) 0.003(5)
C3 0.091(7) 0.058(7) 0.076(7) -0.019(5) 0.022(6) -0.023(6)
Cl4 0.094(2) 0.089(3) 0.086(2) -0.0437(18) -0.0057(17) -0.004(2)
C4 0.052(5) 0.063(7) 0.069(6) -0.021(5) 0.005(4) -0.009(5)
C5 0.051(5) 0.068(6) 0.054(5) -0.017(5) 0.002(4) -0.011(5)
C6 0.048(4) 0.048(6) 0.049(5) -0.004(4) -0.001(4) -0.010(4)
C7 0.032(4) 0.049(5) 0.057(5) -0.005(4) -0.013(3) 0.002(4)
C8 0.049(4) 0.045(5) 0.050(5) -0.006(4) -0.013(4) -0.001(4)
C9 0.051(5) 0.046(5) 0.049(5) -0.009(4) -0.017(4) 0.003(4)
C10 0.044(4) 0.046(5) 0.054(5) -0.006(4) -0.014(4) -0.004(4)
C11 0.039(4) 0.052(6) 0.056(5) 0.002(4) -0.015(4) -0.008(4)
C12 0.043(4) 0.045(5) 0.043(5) -0.008(4) -0.011(3) -0.002(4)
C13 0.043(4) 0.067(7) 0.060(6) -0.018(5) -0.007(4) 0.003(5)
C14 0.081(6) 0.078(8) 0.079(7) -0.007(6) -0.026(5) 0.013(6)
C15 0.082(4) 0.207(9) 0.138(6) -0.004(6) -0.041(4) -0.031(5)
C16 0.068(6) 0.075(7) 0.091(7) -0.034(6) -0.021(5) 0.009(6)
C17 0.060(5) 0.061(6) 0.070(6) -0.010(5) -0.028(4) -0.014(5)
C18 0.105(8) 0.114(10) 0.060(6) -0.013(6) -0.042(6) -0.033(7)
C19 0.102(8) 0.105(10) 0.120(10) 0.019(8) -0.048(7) -0.045(8)
C20 0.055(6) 0.105(9) 0.126(10) -0.025(7) -0.042(6) -0.007(6)
C21 0.050(4) 0.046(5) 0.051(5) -0.006(4) -0.006(4) -0.005(4)
C22 0.051(5) 0.066(7) 0.078(7) 0.001(5) 0.012(5) -0.015(5)
C23 0.083(7) 0.070(7) 0.047(5) 0.005(5) -0.005(5) 0.005(6)
Cl3 0.094(2) 0.089(3) 0.086(2) -0.0437(18) -0.0057(17) -0.004(2)
C24 0.059(5) 0.061(6) 0.049(5) -0.006(4) -0.012(4) 0.005(5)
C25 0.054(5) 0.058(6) 0.036(4) -0.009(4) -0.003(4) 0.002(4)
C26 0.048(4) 0.035(5) 0.054(5) -0.006(4) -0.002(4) 0.002(4)
C27 0.043(4) 0.048(6) 0.062(6) -0.015(4) -0.008(4) -0.004(4)
C28 0.050(4) 0.063(6) 0.044(5) -0.009(4) -0.004(4) -0.011(4)
C29 0.060(5) 0.075(7) 0.050(5) 0.003(5) -0.014(4) -0.010(5)
C30 0.042(4) 0.060(6) 0.061(6) 0.000(4) -0.018(4) -0.004(4)
C31 0.050(5) 0.058(6) 0.055(5) 0.001(4) -0.020(4) -0.010(4)
C32 0.045(4) 0.054(6) 0.041(5) -0.001(4) -0.018(3) -0.009(4)
C33 0.055(5) 0.101(8) 0.046(5) -0.004(5) -0.003(4) -0.022(6)
C34 0.161(13) 0.189(15) 0.111(10) -0.035(10) 0.020(9) -0.131(13)
C35 0.075(7) 0.213(17) 0.076(8) 0.015(9) 0.016(6) 0.002(9)
C36 0.099(8) 0.181(14) 0.060(7) 0.024(8) -0.008(6) -0.057(9)
C37 0.095(7) 0.113(9) 0.057(6) 0.026(6) -0.041(5) -0.053(7)
C38 0.082(4) 0.207(9) 0.138(6) -0.004(6) -0.041(4) -0.031(5)
C39 0.082(4) 0.207(9) 0.138(6) -0.004(6) -0.041(4) -0.031(5)
C40 0.082(4) 0.207(9) 0.138(6) -0.004(6) -0.041(4) -0.031(5)

loop_
_atom_type_symbol
_atom_type_description
_atom_type_scat_dispersion_real
_atom_type_scat_dispersion_imag
_atom_type_scat_source
C C 0.0033 0.0016 'International Tables Vol C Tables 4.2.6.8 and 6.1.1.4'
H H 0.0000 0.0000 'International Tables Vol C Tables 4.2.6.8 and 6.1.1.4'
N N 0.0061 0.0033 'International Tables Vol C Tables 4.2.6.8 and 6.1.1.4'
O O 0.0106 0.0060 'International Tables Vol C Tables 4.2.6.8 and 6.1.1.4'
Cl Cl 0.1484 0.1585 'International Tables Vol C Tables 4.2.6.8 and 6.1.1.4'
Cu Cu 0.3201 1.2651 'International Tables Vol C Tables 4.2.6.8 and 6.1.1.4'

loop_
_geom_angle_atom_site_label_1
_geom_angle_atom_site_label_2
_geom_angle_atom_site_label_3
_geom_angle
O2 Cu1 O1 157.0(3)
O2 Cu1 N1 95.6(2)
O1 Cu1 N1 91.0(2)
O2 Cu1 N4 91.2(2)
O1 Cu1 N4 98.3(2)
N1 Cu1 N4 138.8(3)
C27 O1 Cu1 128.3(5)
C7 O2 Cu1 131.2(5)
N2 N1 C26 103.5(6)
N2 N1 Cu1 125.6(5)
C26 N1 Cu1 129.9(5)
N3 N2 N1 115.4(6)
N3 N2 C32 120.5(6)
N1 N2 C32 124.1(6)
N2 N3 C21 103.5(6)
C6 N4 N5 103.7(6)
C6 N4 Cu1 129.5(5)
N5 N4 Cu1 124.3(5)
N6 N5 N4 114.2(6)
N6 N5 C12 121.3(6)
N4 N5 C12 124.5(6)
N5 N6 C1 104.9(6)
N6 C1 C2 130.4(8)
N6 C1 C6 108.5(8)
C2 C1 C6 121.1(8)
C1 C2 C3 115.0(8)
C4 C3 C2 122.6(8)
C4 C3 Cl4 118.7(5)
C2 C3 Cl4 118.7(5)
C3 C4 C5 122.2(9)
C3 C4 Cl2 114.6(7)
C5 C4 Cl2 123.2(8)
C4 C5 C6 117.9(8)
N4 C6 C5 130.1(8)
N4 C6 C1 108.8(7)
C5 C6 C1 121.1(8)
O2 C7 C12 124.2(7)
O2 C7 C8 118.7(7)
C12 C7 C8 117.1(6)
C9 C8 C7 117.4(7)
C9 C8 C13 120.3(7)
C7 C8 C13 122.2(7)
C8 C9 C10 125.1(8)
C11 C10 C9 116.9(7)
C11 C10 C17 123.5(7)
C9 C10 C17 119.5(7)
C10 C11 C12 120.3(8)
C7 C12 C11 123.1(8)
C7 C12 N5 121.4(6)
C11 C12 N5 115.5(7)
C16 C13 C15 107.1(9)
C16 C13 C8 111.7(7)
C15 C13 C8 112.5(8)
C16 C13 C14 107.9(8)
C15 C13 C14 109.4(8)
C8 C13 C14 108.1(7)
C18 C17 C10 110.5(7)
C18 C17 C20 108.7(8)
C10 C17 C20 110.7(7)
C18 C17 C19 109.4(9)
C10 C17 C19 107.7(7)
C20 C17 C19 109.8(8)
N3 C21 C26 109.8(6)
N3 C21 C22 130.5(7)
C26 C21 C22 119.7(8)
C23 C22 C21 116.3(8)
C24 C23 C22 121.4(7)
C24 C23 Cl3 119.3(5)
C22 C23 Cl3 119.3(5)
C23 C24 C25 124.4(8)
C23 C24 Cl1 114.0(6)
C25 C24 Cl1 121.6(7)
C24 C25 C26 116.7(7)
N1 C26 C25 130.8(7)
N1 C26 C21 107.8(7)
C25 C26 C21 121.3(7)
O1 C27 C32 123.4(7)
O1 C27 C28 119.8(7)
C32 C27 C28 116.8(7)
C29 C28 C27 117.4(7)
C29 C28 C33 121.5(7)
C27 C28 C33 121.0(7)
C28 C29 C30 125.7(8)
C31 C30 C29 115.7(7)
C31 C30 C37 121.9(7)
C29 C30 C37 122.3(8)
C30 C31 C32 121.6(7)
C31 C32 C27 122.6(7)
C31 C32 N2 116.4(7)
C27 C32 N2 120.9(6)
C35 C33 C36 107.9(9)
C35 C33 C34 110.1(10)
C36 C33 C34 106.5(10)
C35 C33 C28 113.3(9)
C36 C33 C28 111.0(7)
C34 C33 C28 107.9(8)
C38 C37 C40 117.1(12)
C38 C37 C30 113.6(8)
C40 C37 C30 113.1(8)
C38 C37 C39 104.3(11)
C40 C37 C39 100.4(10)
C30 C37 C39 106.4(10)

loop_
_geom_bond_atom_site_label_1
_geom_bond_atom_site_label_2
_geom_bond_distance
Cu1 O2 1.849(5)
Cu1 O1 1.863(5)
Cu1 N1 1.958(6)
Cu1 N4 1.987(6)
Cl1 C24 1.686(9)
Cl2 C4 1.680(9)
O1 C27 1.337(9)
O2 C7 1.335(8)
N1 N2 1.358(8)
N1 C26 1.363(9)
N2 N3 1.339(8)
N2 C32 1.433(9)
N3 C21 1.348(10)
N4 C6 1.351(10)
N4 N5 1.373(8)
N5 N6 1.329(9)
N5 C12 1.431(10)
N6 C1 1.356(10)
C1 C2 1.389(12)
C1 C6 1.404(11)
C2 C3 1.451(12)
C3 C4 1.339(12)
C3 Cl4 1.675(8)
C4 C5 1.357(12)
C5 C6 1.402(11)
C7 C12 1.392(10)
C7 C8 1.445(11)
C8 C9 1.383(10)
C8 C13 1.541(11)
C9 C10 1.397(10)
C10 C11 1.379(11)
C10 C17 1.531(10)
C11 C12 1.398(10)
C13 C16 1.516(12)
C13 C15 1.543(14)
C13 C14 1.545(13)
C17 C18 1.527(12)
C17 C20 1.532(13)
C17 C19 1.545(13)
C21 C26 1.405(10)
C21 C22 1.427(11)
C22 C23 1.405(12)
C23 C24 1.341(11)
C23 Cl3 1.676(8)
C24 C25 1.356(11)
C25 C26 1.400(11)
C27 C32 1.409(10)
C27 C28 1.425(11)
C28 C29 1.381(11)
C28 C33 1.548(10)
C29 C30 1.392(10)
C30 C31 1.371(11)
C30 C37 1.518(11)
C31 C32 1.375(10)
C33 C35 1.477(15)
C33 C36 1.499(13)
C33 C34 1.535(15)
C37 C38 1.445(16)
C37 C40 1.490(16)
C37 C39 1.554(18)

loop_
_geom_torsion_atom_site_label_1
_geom_torsion_atom_site_label_2
_geom_torsion_atom_site_label_3
_geom_torsion_atom_site_label_4
_geom_torsion
O2 Cu1 O1 C27 -81.1(9)
N1 Cu1 O1 C27 25.7(7)
N4 Cu1 O1 C27 165.4(7)
O1 Cu1 O2 C7 -102.1(8)
N1 Cu1 O2 C7 152.0(7)
N4 Cu1 O2 C7 12.6(7)
O2 Cu1 N1 N2 151.9(6)
O1 Cu1 N1 N2 -6.1(6)
N4 Cu1 N1 N2 -109.8(6)
O2 Cu1 N1 C26 -41.1(7)
O1 Cu1 N1 C26 160.9(7)
N4 Cu1 N1 C26 57.2(8)
C26 N1 N2 N3 0.3(8)
Cu1 N1 N2 N3 170.1(5)
C26 N1 N2 C32 177.9(7)
Cu1 N1 N2 C32 -12.3(10)
N1 N2 N3 C21 -0.4(9)
C32 N2 N3 C21 -178.1(7)
O2 Cu1 N4 C6 162.0(7)
O1 Cu1 N4 C6 -39.0(7)
N1 Cu1 N4 C6 62.1(8)
O2 Cu1 N4 N5 3.1(6)
O1 Cu1 N4 N5 162.1(5)
N1 Cu1 N4 N5 -96.9(6)
C6 N4 N5 N6 0.5(8)
Cu1 N4 N5 N6 163.9(5)
C6 N4 N5 C12 179.6(7)
Cu1 N4 N5 C12 -17.0(9)
N4 N5 N6 C1 0.4(8)
C12 N5 N6 C1 -178.7(6)
N5 N6 C1 C2 -178.8(8)
N5 N6 C1 C6 -1.1(8)
N6 C1 C2 C3 178.0(8)
C6 C1 C2 C3 0.6(12)
C1 C2 C3 C4 -1.0(12)
C1 C2 C3 Cl4 179.0(5)
C2 C3 C4 C5 1.3(14)
Cl4 C3 C4 C5 -178.7(6)
C2 C3 C4 Cl2 -178.7(6)
Cl4 C3 C4 Cl2 1.3(8)
C3 C4 C5 C6 -1.1(13)
Cl2 C4 C5 C6 178.9(6)
N5 N4 C6 C5 178.8(8)
Cu1 N4 C6 C5 16.6(12)
N5 N4 C6 C1 -1.2(8)
Cu1 N4 C6 C1 -163.4(5)
C4 C5 C6 N4 -179.2(8)
C4 C5 C6 C1 0.8(12)
N6 C1 C6 N4 1.5(9)
C2 C1 C6 N4 179.4(7)
N6 C1 C6 C5 -178.5(7)
C2 C1 C6 C5 -0.5(12)
Cu1 O2 C7 C12 -15.2(12)
Cu1 O2 C7 C8 165.5(6)
O2 C7 C8 C9 179.3(7)
C12 C7 C8 C9 -0.1(11)
O2 C7 C8 C13 -4.3(11)
C12 C7 C8 C13 176.3(7)
C7 C8 C9 C10 0.1(12)
C13 C8 C9 C10 -176.4(8)
C8 C9 C10 C11 -0.4(12)
C8 C9 C10 C17 177.5(8)
C9 C10 C11 C12 0.6(11)
C17 C10 C11 C12 -177.2(7)
O2 C7 C12 C11 -179.0(7)
C8 C7 C12 C11 0.3(12)
O2 C7 C12 N5 -1.2(12)
C8 C7 C12 N5 178.1(7)
C10 C11 C12 C7 -0.6(12)
C10 C11 C12 N5 -178.5(7)
N6 N5 C12 C7 -163.6(7)
N4 N5 C12 C7 17.4(11)
N6 N5 C12 C11 14.4(10)
N4 N5 C12 C11 -164.6(6)
C9 C8 C13 C16 -10.2(11)
C7 C8 C13 C16 173.5(8)
C9 C8 C13 C15 -130.7(9)
C7 C8 C13 C15 53.0(11)
C9 C8 C13 C14 108.4(9)
C7 C8 C13 C14 -67.9(10)
C11 C10 C17 C18 -133.9(9)
C9 C10 C17 C18 48.3(11)
C11 C10 C17 C20 -13.4(12)
C9 C10 C17 C20 168.9(8)
C11 C10 C17 C19 106.7(10)
C9 C10 C17 C19 -71.1(11)
N2 N3 C21 C26 0.3(9)
N2 N3 C21 C22 -179.6(8)
N3 C21 C22 C23 179.0(9)
C26 C21 C22 C23 -0.9(12)
C21 C22 C23 C24 -1.9(13)
C21 C22 C23 Cl3 178.1(5)
C22 C23 C24 C25 3.5(14)
Cl3 C23 C24 C25 -176.5(6)
C22 C23 C24 Cl1 -175.9(7)
Cl3 C23 C24 Cl1 4.1(8)
C23 C24 C25 C26 -2.0(13)
Cl1 C24 C25 C26 177.4(7)
N2 N1 C26 C25 177.0(8)
Cu1 N1 C26 C25 7.8(13)
N2 N1 C26 C21 -0.1(8)
Cu1 N1 C26 C21 -169.2(6)
C24 C25 C26 N1 -177.7(8)
C24 C25 C26 C21 -1.0(12)
N3 C21 C26 N1 -0.2(9)
C22 C21 C26 N1 179.8(7)
N3 C21 C26 C25 -177.6(7)
C22 C21 C26 C25 2.4(12)
Cu1 O1 C27 C32 -27.6(12)
Cu1 O1 C27 C28 152.5(6)
O1 C27 C28 C29 177.1(8)
C32 C27 C28 C29 -2.9(12)
O1 C27 C28 C33 -1.9(13)
C32 C27 C28 C33 178.2(8)
C27 C28 C29 C30 3.5(14)
C33 C28 C29 C30 -177.5(9)
C28 C29 C30 C31 -2.5(14)
C28 C29 C30 C37 174.6(10)
C29 C30 C31 C32 0.9(13)
C37 C30 C31 C32 -176.2(9)
C30 C31 C32 C27 -0.7(14)
C30 C31 C32 N2 178.5(8)
O1 C27 C32 C31 -178.3(8)
C28 C27 C32 C31 1.6(13)
O1 C27 C32 N2 2.5(13)
C28 C27 C32 N2 -177.5(7)
N3 N2 C32 C31 15.6(11)
N1 N2 C32 C31 -161.8(8)
N3 N2 C32 C27 -165.2(7)
N1 N2 C32 C27 17.4(12)
C29 C28 C33 C35 -119.4(11)
C27 C28 C33 C35 59.6(12)
C29 C28 C33 C36 2.1(14)
C27 C28 C33 C36 -178.9(10)
C29 C28 C33 C34 118.4(11)
C27 C28 C33 C34 -62.6(12)
C31 C30 C37 C38 158.7(11)
C29 C30 C37 C38 -18.2(16)
C31 C30 C37 C40 22.1(15)
C29 C30 C37 C40 -154.8(11)
C31 C30 C37 C39 -87.1(12)
C29 C30 C37 C39 96.0(11)
